data_2220417
loop_
_publ_author_name
'Kerscher, Tobias'
'Betz, Richard'
'Kl\"ufers, Peter'
'Mayer, Peter'

_publ_section_title
;
 (1<i>S</i>*,2<i>S</i>*)-1,2-Di-<i>tert</i>-butylglycol
;
_journal_coeditor_code BI2332
_journal_issue 1
_journal_name_full 'Acta Crystallographica Section E'
_journal_page_first o211
_journal_paper_doi 10.1107/S1600536808043560
_journal_volume 65
_journal_year 2009
_chemical_formula_iupac 'C10 H22 O2'
_chemical_formula_moiety 'C10 H22 O2'
_chemical_formula_sum 'C10 H22 O2'
_chemical_formula_weight 174.28
_chemical_name_common 1,2-Di-<i>tert</i>-butylglycol
_chemical_name_systematic
;
(1<i>S</i>*,2<i>S</i>*)-1,2-Di-<i>tert</i>-butylglycol
;
_space_group_IT_number 18
_symmetry_cell_setting orthorhombic
_symmetry_space_group_name_Hall 'P 2 2ab'
_symmetry_space_group_name_H-M 'P 21 21 2'
_atom_sites_solution_hydrogens geom
_atom_sites_solution_primary direct
_atom_sites_solution_secondary difmap
_cell_angle_alpha 90.00
_cell_angle_beta 90.00
_cell_angle_gamma 90.00
_cell_formula_units_Z 4
_cell_length_a 9.7799(3)
_cell_length_b 16.3879(7)
_cell_length_c 6.9771(3)
_cell_measurement_reflns_used 13560
_cell_measurement_temperature 200(2)
_cell_measurement_theta_max 27.485
_cell_measurement_theta_min 3.134
_cell_volume 1118.23(8)
_computing_cell_refinement 'SCALEPACK (Otwinowski & Minor, 1997)'
_computing_data_collection 'COLLECT (Nonius, 2004)'
_computing_data_reduction 'DENZO and SCALEPACK (Otwinowski & Minor, 1997)'
_computing_molecular_graphics 'ORTEP-3 (Farrugia, 1997)'
_computing_publication_material 'SHELXL97 (Sheldrick, 2008)'
_computing_structure_refinement 'SHELXL97 (Sheldrick, 2008)'
_computing_structure_solution 'SIR97 (Altomare <i>et al.</i>,  1999)'
_diffrn_ambient_temperature 200(2)
_diffrn_measured_fraction_theta_full 0.993
_diffrn_measured_fraction_theta_max 0.993
_diffrn_measurement_device '95mm CCD camera on \k-goniostat'
_diffrn_measurement_device_type 'Nonius KappaCCD'
_diffrn_measurement_method 'CCD; rotation images; thick slices'
_diffrn_radiation_monochromator 'MONTEL, graded multilayered X-ray optics'
_diffrn_radiation_source 'rotating anode'
_diffrn_radiation_type MoK\a
_diffrn_radiation_wavelength 0.71073
_diffrn_reflns_av_R_equivalents 0.0403
_diffrn_reflns_av_sigmaI/netI 0.0289
_diffrn_reflns_limit_h_max 11
_diffrn_reflns_limit_h_min -12
_diffrn_reflns_limit_k_max 21
_diffrn_reflns_limit_k_min -19
_diffrn_reflns_limit_l_max 8
_diffrn_reflns_limit_l_min -9
_diffrn_reflns_number 8640
_diffrn_reflns_theta_full 27.47
_diffrn_reflns_theta_max 27.47
_diffrn_reflns_theta_min 3.17
_exptl_absorpt_coefficient_mu 0.069
_exptl_absorpt_correction_type none
_exptl_crystal_colour colourless
_exptl_crystal_density_diffrn 1.035
_exptl_crystal_density_method 'not measured'
_exptl_crystal_description rod
_exptl_crystal_F_000 392
_exptl_crystal_size_max 0.30
_exptl_crystal_size_mid 0.09
_exptl_crystal_size_min 0.02
_refine_diff_density_max 0.148
_refine_diff_density_min -0.147
_refine_ls_extinction_method none
_refine_ls_goodness_of_fit_ref 1.051
_refine_ls_hydrogen_treatment constr
_refine_ls_matrix_type full
_refine_ls_number_parameters 117
_refine_ls_number_reflns 1490
_refine_ls_number_restraints 0
_refine_ls_restrained_S_all 1.051
_refine_ls_R_factor_all 0.0514
_refine_ls_R_factor_gt 0.0410
_refine_ls_shift/su_max 0.000
_refine_ls_shift/su_mean 0.000
_refine_ls_structure_factor_coef Fsqd
_refine_ls_weighting_details 'calc w=1/[\s^2^(Fo^2^)+(0.0621P)^2^+0.0637P] where P=(Fo^2^+2Fc^2^)/3'
_refine_ls_weighting_scheme calc
_refine_ls_wR_factor_gt 0.1028
_refine_ls_wR_factor_ref 0.1089
_reflns_number_gt 1253
_reflns_number_total 1490
_reflns_threshold_expression I>2\s(I)
_cod_data_source_file bi2332.cif
_cod_data_source_block I
_cod_database_code 2220417
_cod_database_fobs_code 2220417

loop_
_symmetry_equiv_pos_as_xyz
'x, y, z'
'-x, -y, z'
'x+1/2, -y+1/2, -z'
'-x+1/2, y+1/2, -z'

loop_
_atom_site_type_symbol
_atom_site_label
_atom_site_fract_x
_atom_site_fract_y
_atom_site_fract_z
_atom_site_U_iso_or_equiv
_atom_site_adp_type
_atom_site_calc_flag
_atom_site_refinement_flags
_atom_site_occupancy
_atom_site_disorder_assembly
_atom_site_disorder_group
O O1 0.13030(11) 0.30082(8) 0.96003(18) 0.0402(3) Uani d . 1 . .
H H811 0.0476 0.2922 0.9857 0.060 Uiso calc R 1 . .
O O2 0.35411(12) 0.22582(8) 0.9762(2) 0.0437(4) Uani d . 1 . .
H H821 0.3054 0.2548 1.0484 0.066 Uiso calc R 1 . .
C C1 0.16231(16) 0.26595(10) 0.7782(2) 0.0330(4) Uani d . 1 . .
H H1 0.0792 0.2371 0.7292 0.040 Uiso calc R 1 . .
C C2 0.27611(16) 0.20174(10) 0.8121(2) 0.0332(4) Uani d . 1 . .
H H2 0.3386 0.2035 0.6988 0.040 Uiso calc R 1 . .
C C3 0.19990(19) 0.33399(11) 0.6353(3) 0.0393(4) Uani d . 1 . .
C C4 0.0811(2) 0.39538(13) 0.6286(3) 0.0551(6) Uani d . 1 . .
H H41 0.0731 0.4228 0.7530 0.083 Uiso calc R 1 . .
H H42 -0.0042 0.3665 0.6001 0.083 Uiso calc R 1 . .
H H43 0.0987 0.4360 0.5285 0.083 Uiso calc R 1 . .
C C5 0.2176(3) 0.29796(15) 0.4358(3) 0.0628(6) Uani d . 1 . .
H H51 0.2281 0.3422 0.3424 0.094 Uiso calc R 1 . .
H H52 0.1370 0.2653 0.4031 0.094 Uiso calc R 1 . .
H H53 0.2992 0.2632 0.4335 0.094 Uiso calc R 1 . .
C C6 0.3298(2) 0.37869(13) 0.6961(3) 0.0516(5) Uani d . 1 . .
H H61 0.4075 0.3409 0.6917 0.077 Uiso calc R 1 . .
H H62 0.3188 0.3994 0.8270 0.077 Uiso calc R 1 . .
H H63 0.3466 0.4244 0.6087 0.077 Uiso calc R 1 . .
C C7 0.22584(18) 0.11294(12) 0.8338(3) 0.0409(5) Uani d . 1 . .
C C8 0.1634(3) 0.08512(14) 0.6441(4) 0.0687(7) Uani d . 1 . .
H H81 0.2274 0.0967 0.5394 0.103 Uiso calc R 1 . .
H H82 0.0776 0.1145 0.6218 0.103 Uiso calc R 1 . .
H H83 0.1453 0.0264 0.6494 0.103 Uiso calc R 1 . .
C C9 0.1230(2) 0.10514(15) 0.9965(4) 0.0656(7) Uani d . 1 . .
H H91 0.0986 0.0476 1.0138 0.098 Uiso calc R 1 . .
H H92 0.0407 0.1366 0.9653 0.098 Uiso calc R 1 . .
H H93 0.1634 0.1262 1.1150 0.098 Uiso calc R 1 . .
C C10 0.3495(2) 0.05872(12) 0.8749(4) 0.0542(5) Uani d . 1 . .
H H101 0.3896 0.0740 0.9985 0.081 Uiso calc R 1 . .
H H102 0.4176 0.0658 0.7733 0.081 Uiso calc R 1 . .
H H103 0.3204 0.0015 0.8793 0.081 Uiso calc R 1 . .

loop_
_atom_site_aniso_label
_atom_site_aniso_U_11
_atom_site_aniso_U_22
_atom_site_aniso_U_33
_atom_site_aniso_U_12
_atom_site_aniso_U_13
_atom_site_aniso_U_23
O1 0.0321(6) 0.0536(8) 0.0349(6) 0.0056(6) 0.0041(5) -0.0067(6)
O2 0.0344(6) 0.0518(8) 0.0448(7) 0.0046(5) -0.0136(6) -0.0073(6)
C1 0.0260(7) 0.0416(9) 0.0314(8) 0.0013(7) -0.0020(7) -0.0047(7)
C2 0.0251(7) 0.0428(9) 0.0317(8) 0.0007(7) -0.0004(6) -0.0032(7)
C3 0.0397(9) 0.0446(10) 0.0334(9) 0.0051(8) -0.0020(8) 0.0026(8)
C4 0.0548(11) 0.0537(12) 0.0568(12) 0.0140(10) -0.0059(11) 0.0094(11)
C5 0.0841(15) 0.0716(15) 0.0327(10) 0.0129(13) 0.0028(10) 0.0025(10)
C6 0.0452(11) 0.0493(11) 0.0602(13) -0.0051(9) 0.0029(10) 0.0121(10)
C7 0.0341(9) 0.0374(9) 0.0513(11) 0.0025(7) 0.0012(8) -0.0015(8)
C8 0.0733(15) 0.0485(12) 0.0843(18) -0.0004(12) -0.0263(14) -0.0208(12)
C9 0.0580(13) 0.0499(12) 0.0889(18) -0.0016(10) 0.0295(12) 0.0095(12)
C10 0.0463(10) 0.0435(11) 0.0729(14) 0.0087(9) -0.0010(11) 0.0023(11)

loop_
_atom_type_symbol
_atom_type_description
_atom_type_scat_dispersion_real
_atom_type_scat_dispersion_imag
_atom_type_scat_source
C C 0.0033 0.0016 'International Tables Vol C Tables 4.2.6.8 and 6.1.1.4'
H H 0.0000 0.0000 'International Tables Vol C Tables 4.2.6.8 and 6.1.1.4'
O O 0.0106 0.0060 'International Tables Vol C Tables 4.2.6.8 and 6.1.1.4'

loop_
_geom_angle_atom_site_label_1
_geom_angle_atom_site_label_2
_geom_angle_atom_site_label_3
_geom_angle_site_symmetry_1
_geom_angle_site_symmetry_3
_geom_angle
_geom_angle_publ_flag
C1 O1 H811 . . 109.5 ?
C2 O2 H821 . . 109.5 ?
O1 C1 C3 . . 109.77(14) ?
O1 C1 C2 . . 107.08(13) ?
C3 C1 C2 . . 114.77(13) ?
O1 C1 H1 . . 108.3 ?
C3 C1 H1 . . 108.3 ?
C2 C1 H1 . . 108.3 ?
O2 C2 C7 . . 110.58(14) ?
O2 C2 C1 . . 108.52(13) ?
C7 C2 C1 . . 115.24(14) ?
O2 C2 H2 . . 107.4 ?
C7 C2 H2 . . 107.4 ?
C1 C2 H2 . . 107.4 ?
C5 C3 C6 . . 110.22(19) ?
C5 C3 C4 . . 108.20(17) ?
C6 C3 C4 . . 108.86(16) ?
C5 C3 C1 . . 109.78(16) ?
C6 C3 C1 . . 111.47(15) ?
C4 C3 C1 . . 108.22(14) ?
C3 C4 H41 . . 109.5 ?
C3 C4 H42 . . 109.5 ?
H41 C4 H42 . . 109.5 ?
C3 C4 H43 . . 109.5 ?
H41 C4 H43 . . 109.5 ?
H42 C4 H43 . . 109.5 ?
C3 C5 H51 . . 109.5 ?
C3 C5 H52 . . 109.5 ?
H51 C5 H52 . . 109.5 ?
C3 C5 H53 . . 109.5 ?
H51 C5 H53 . . 109.5 ?
H52 C5 H53 . . 109.5 ?
C3 C6 H61 . . 109.5 ?
C3 C6 H62 . . 109.5 ?
H61 C6 H62 . . 109.5 ?
C3 C6 H63 . . 109.5 ?
H61 C6 H63 . . 109.5 ?
H62 C6 H63 . . 109.5 ?
C9 C7 C8 . . 110.91(18) ?
C9 C7 C10 . . 109.53(17) ?
C8 C7 C10 . . 107.79(17) ?
C9 C7 C2 . . 111.26(16) ?
C8 C7 C2 . . 108.91(16) ?
C10 C7 C2 . . 108.35(14) ?
C7 C8 H81 . . 109.5 ?
C7 C8 H82 . . 109.5 ?
H81 C8 H82 . . 109.5 ?
C7 C8 H83 . . 109.5 ?
H81 C8 H83 . . 109.5 ?
H82 C8 H83 . . 109.5 ?
C7 C9 H91 . . 109.5 ?
C7 C9 H92 . . 109.5 ?
H91 C9 H92 . . 109.5 ?
C7 C9 H93 . . 109.5 ?
H91 C9 H93 . . 109.5 ?
H92 C9 H93 . . 109.5 ?
C7 C10 H101 . . 109.5 ?
C7 C10 H102 . . 109.5 ?
H101 C10 H102 . . 109.5 ?
C7 C10 H103 . . 109.5 ?
H101 C10 H103 . . 109.5 ?
H102 C10 H103 . . 109.5 ?

loop_
_geom_bond_atom_site_label_1
_geom_bond_atom_site_label_2
_geom_bond_site_symmetry_2
_geom_bond_distance
_geom_bond_publ_flag
O1 C1 . 1.426(2) ?
O1 H811 . 0.840 ?
O2 C2 . 1.431(2) ?
O2 H821 . 0.840 ?
C1 C3 . 1.540(3) ?
C1 C2 . 1.550(2) ?
C1 H1 . 1.000 ?
C2 C7 . 1.543(3) ?
C2 H2 . 1.000 ?
C3 C5 . 1.522(3) ?
C3 C6 . 1.527(3) ?
C3 C4 . 1.538(2) ?
C4 H41 . 0.980 ?
C4 H42 . 0.980 ?
C4 H43 . 0.980 ?
C5 H51 . 0.980 ?
C5 H52 . 0.980 ?
C5 H53 . 0.980 ?
C6 H61 . 0.980 ?
C6 H62 . 0.980 ?
C6 H63 . 0.980 ?
C7 C9 . 1.522(3) ?
C7 C8 . 1.527(3) ?
C7 C10 . 1.528(3) ?
C8 H81 . 0.980 ?
C8 H82 . 0.980 ?
C8 H83 . 0.980 ?
C9 H91 . 0.980 ?
C9 H92 . 0.980 ?
C9 H93 . 0.980 ?
C10 H101 . 0.980 ?
C10 H102 . 0.980 ?
C10 H103 . 0.980 ?

loop_
_geom_hbond_atom_site_label_D
_geom_hbond_atom_site_label_H
_geom_hbond_atom_site_label_A
_geom_hbond_site_symmetry_A
_geom_hbond_distance_DH
_geom_hbond_distance_HA
_geom_hbond_distance_DA
_geom_hbond_angle_DHA
O1 H811 O2 3_457 0.84 1.93 2.7721(16) 175.5
O2 H821 O1 . 0.84 1.97 2.5129(16) 121.4

loop_
_geom_torsion_atom_site_label_1
_geom_torsion_atom_site_label_2
_geom_torsion_atom_site_label_3
_geom_torsion_atom_site_label_4
_geom_torsion_site_symmetry_1
_geom_torsion_site_symmetry_2
_geom_torsion_site_symmetry_3
_geom_torsion_site_symmetry_4
_geom_torsion
_geom_torsion_publ_flag
O1 C1 C2 O2 . . . . -28.26(17) ?
C3 C1 C2 O2 . . . . 93.86(17) ?
O1 C1 C2 C7 . . . . 96.34(17) ?
C3 C1 C2 C7 . . . . -141.55(15) ?
O1 C1 C3 C5 . . . . -173.34(16) ?
C2 C1 C3 C5 . . . . 66.0(2) ?
O1 C1 C3 C6 . . . . 64.23(18) ?
C2 C1 C3 C6 . . . . -56.4(2) ?
O1 C1 C3 C4 . . . . -55.45(18) ?
C2 C1 C3 C4 . . . . -176.09(15) ?
O2 C2 C7 C9 . . . . 66.46(19) ?
C1 C2 C7 C9 . . . . -57.1(2) ?
O2 C2 C7 C8 . . . . -170.99(15) ?
C1 C2 C7 C8 . . . . 65.5(2) ?
O2 C2 C7 C10 . . . . -54.00(19) ?
C1 C2 C7 C10 . . . . -177.51(16) ?

loop_
_cod_related_entry_id
_cod_related_entry_database
_cod_related_entry_code
1 ChemSpider 9249065
